data_2228284
loop_
_publ_author_name
'Raza, Abdul Rauf'
'Sultan, Aeysha'
'Tahir, M. Nawaz'
'Rubab, Amra'

_publ_section_title
;
 2,4-Dinitro-1-naphthol
;
_journal_coeditor_code DN2615
_journal_issue 12
_journal_name_full 'Acta Crystallographica Section E'
_journal_page_first o3101
_journal_paper_doi 10.1107/S1600536810045034
_journal_volume 66
_journal_year 2010
_chemical_formula_iupac 'C10 H6 N2 O5'
_chemical_formula_moiety 'C10 H6 N2 O5'
_chemical_formula_sum 'C10 H6 N2 O5'
_chemical_formula_weight 234.17
_chemical_name_systematic
;
2,4-Dinitro-1-naphthol
;
_space_group_IT_number 14
_symmetry_cell_setting monoclinic
_symmetry_space_group_name_Hall '-P 2yn'
_symmetry_space_group_name_H-M 'P 1 21/n 1'
_atom_sites_solution_hydrogens geom
_atom_sites_solution_primary direct
_atom_sites_solution_secondary difmap
_audit_creation_method SHELXL-97
_cell_angle_alpha 90
_cell_angle_beta 111.452(6)
_cell_angle_gamma 90
_cell_formula_units_Z 4
_cell_length_a 7.0512(10)
_cell_length_b 16.3541(19)
_cell_length_c 8.7988(10)
_cell_measurement_reflns_used 1058
_cell_measurement_temperature 296(2)
_cell_measurement_theta_max 25.10
_cell_measurement_theta_min 2.49
_cell_volume 944.4(2)
_computing_cell_refinement 'SAINT (Bruker, 2009)'
_computing_data_collection 'APEX2 (Bruker, 2009)'
_computing_data_reduction 'SAINT (Bruker, 2009)'
_computing_molecular_graphics 'ORTEP-3 for Windows (Farrugia, 1997) and PLATON (Spek, 2009)'
_computing_publication_material
;
WinGX (Farrugia, 1999) and PLATON (Spek, 2009)
;
_computing_structure_refinement 'SHELXL97 (Sheldrick, 2008)'
_computing_structure_solution 'SHELXS97 (Sheldrick, 2008)'
_diffrn_ambient_temperature 296(2)
_diffrn_detector_area_resol_mean 8.20
_diffrn_measured_fraction_theta_full 0.996
_diffrn_measured_fraction_theta_max 0.996
_diffrn_measurement_device_type 'Bruker Kappa APEXII CCD'
_diffrn_measurement_method \w
_diffrn_radiation_monochromator graphite
_diffrn_radiation_source 'fine-focus sealed tube'
_diffrn_radiation_type MoK\a
_diffrn_radiation_wavelength 0.71073
_diffrn_reflns_av_R_equivalents 0.0522
_diffrn_reflns_av_sigmaI/netI 0.0443
_diffrn_reflns_limit_h_max 8
_diffrn_reflns_limit_h_min -7
_diffrn_reflns_limit_k_max 19
_diffrn_reflns_limit_k_min -19
_diffrn_reflns_limit_l_max 10
_diffrn_reflns_limit_l_min -10
_diffrn_reflns_number 6868
_diffrn_reflns_theta_full 25.10
_diffrn_reflns_theta_max 25.10
_diffrn_reflns_theta_min 2.49
_diffrn_standards_number 0
_exptl_absorpt_coefficient_mu 0.136
_exptl_absorpt_correction_T_max 0.982
_exptl_absorpt_correction_T_min 0.978
_exptl_absorpt_correction_type multi-scan
_exptl_absorpt_process_details '(SADABS; Bruker, 2005)'
_exptl_crystal_colour brown
_exptl_crystal_density_diffrn 1.647
_exptl_crystal_density_method 'not measured'
_exptl_crystal_description needle
_exptl_crystal_F_000 480
_exptl_crystal_size_max 0.32
_exptl_crystal_size_mid 0.14
_exptl_crystal_size_min 0.12
_refine_diff_density_max 0.179
_refine_diff_density_min -0.174
_refine_ls_goodness_of_fit_ref 1.000
_refine_ls_hydrogen_treatment constr
_refine_ls_matrix_type full
_refine_ls_number_parameters 155
_refine_ls_number_reflns 1684
_refine_ls_number_restraints 0
_refine_ls_restrained_S_all 1.000
_refine_ls_R_factor_all 0.0790
_refine_ls_R_factor_gt 0.0423
_refine_ls_shift/su_max 0.000
_refine_ls_shift/su_mean 0.000
_refine_ls_structure_factor_coef Fsqd
_refine_ls_weighting_details 'calc w=1/[\s^2^(Fo^2^)+(0.0590P)^2^] where P=(Fo^2^+2Fc^2^)/3'
_refine_ls_weighting_scheme calc
_refine_ls_wR_factor_gt 0.1028
_refine_ls_wR_factor_ref 0.1186
_reflns_number_gt 1058
_reflns_number_total 1684
_reflns_threshold_expression I>2\s(I)
_cod_data_source_file dn2615.cif
_cod_data_source_block I
_cod_original_sg_symbol_H-M 'P 21/n'
_cod_database_code 2228284
_cod_database_fobs_code 2228284

loop_
_symmetry_equiv_pos_site_id
_symmetry_equiv_pos_as_xyz
1 x,y,z
2 1/2-x,1/2+y,1/2-z
3 -x,-y,-z
4 1/2+x,1/2-y,1/2+z

loop_
_atom_site_type_symbol
_atom_site_label
_atom_site_fract_x
_atom_site_fract_y
_atom_site_fract_z
_atom_site_U_iso_or_equiv
_atom_site_adp_type
_atom_site_calc_flag
_atom_site_refinement_flags
_atom_site_occupancy
_atom_site_disorder_assembly
_atom_site_disorder_group
O O1 0.3884(3) 0.45828(13) 0.10925(19) 0.0656(6) Uani d . 1 . .
O O2 0.6120(3) 0.36519(11) 0.1294(2) 0.0663(6) Uani d . 1 . .
O O3 0.8511(3) 0.26242(11) 0.6881(2) 0.0762(7) Uani d . 1 . .
O O4 1.0038(3) 0.34485(11) 0.8845(2) 0.0735(6) Uani d . 1 . .
O O5 0.9984(3) 0.49989(10) 0.83341(16) 0.0500(5) Uani d . 1 . .
H H5A 1.0356 0.4587 0.8896 0.060 Uiso calc R 1 . .
N N1 0.5444(3) 0.42063(12) 0.1860(2) 0.0441(5) Uani d . 1 . .
N N2 0.8995(3) 0.33110(13) 0.7401(3) 0.0497(6) Uani d . 1 . .
C C1 0.8052(3) 0.54453(12) 0.5693(2) 0.0313(5) Uani d . 1 . .
C C2 0.8467(4) 0.62585(14) 0.6216(3) 0.0415(6) Uani d . 1 . .
H H2 0.9197 0.6370 0.7312 0.050 Uiso calc R 1 . .
C C3 0.7809(4) 0.68880(14) 0.5131(3) 0.0465(7) Uani d . 1 . .
H H3 0.8077 0.7426 0.5489 0.056 Uiso calc R 1 . .
C C4 0.6744(4) 0.67246(15) 0.3500(3) 0.0487(7) Uani d . 1 . .
H H4 0.6329 0.7157 0.2766 0.058 Uiso calc R 1 . .
C C5 0.6283(4) 0.59409(15) 0.2936(3) 0.0419(6) Uani d . 1 . .
H H5 0.5557 0.5848 0.1832 0.050 Uiso calc R 1 . .
C C6 0.6905(3) 0.52753(13) 0.4024(2) 0.0313(5) Uani d . 1 . .
C C7 0.6553(3) 0.44389(13) 0.3569(2) 0.0334(5) Uani d . 1 . .
C C8 0.7224(3) 0.38182(13) 0.4646(2) 0.0373(6) Uani d . 1 . .
H H8 0.6948 0.3279 0.4299 0.045 Uiso calc R 1 . .
C C9 0.8335(3) 0.39941(13) 0.6284(2) 0.0354(6) Uani d . 1 . .
C C10 0.8816(3) 0.47868(13) 0.6824(2) 0.0345(5) Uani d . 1 . .

loop_
_atom_site_aniso_label
_atom_site_aniso_U_11
_atom_site_aniso_U_22
_atom_site_aniso_U_33
_atom_site_aniso_U_12
_atom_site_aniso_U_13
_atom_site_aniso_U_23
O1 0.0468(12) 0.0892(14) 0.0412(10) 0.0043(11) -0.0071(9) -0.0067(9)
O2 0.0875(16) 0.0570(12) 0.0489(11) 0.0026(11) 0.0184(10) -0.0192(9)
O3 0.110(2) 0.0391(11) 0.0731(13) -0.0007(11) 0.0256(12) 0.0117(9)
O4 0.0881(16) 0.0695(13) 0.0441(11) -0.0059(11) 0.0017(11) 0.0225(9)
O5 0.0560(12) 0.0565(10) 0.0260(9) -0.0001(9) 0.0012(8) 0.0046(7)
N1 0.0459(14) 0.0488(12) 0.0320(11) -0.0085(11) 0.0075(10) -0.0052(9)
N2 0.0521(15) 0.0483(14) 0.0490(13) 0.0019(11) 0.0190(11) 0.0158(10)
C1 0.0258(13) 0.0386(12) 0.0291(11) 0.0020(10) 0.0096(9) -0.0002(9)
C2 0.0405(15) 0.0446(14) 0.0385(13) -0.0023(11) 0.0132(11) -0.0055(11)
C3 0.0493(17) 0.0376(14) 0.0519(15) 0.0043(12) 0.0175(13) 0.0013(11)
C4 0.0490(17) 0.0448(15) 0.0489(15) 0.0094(12) 0.0139(13) 0.0142(12)
C5 0.0368(15) 0.0526(15) 0.0317(12) 0.0054(12) 0.0070(10) 0.0065(11)
C6 0.0235(12) 0.0401(12) 0.0298(11) 0.0026(10) 0.0093(9) 0.0016(9)
C7 0.0267(13) 0.0435(13) 0.0272(11) -0.0026(10) 0.0066(9) -0.0030(10)
C8 0.0347(14) 0.0384(13) 0.0388(13) -0.0021(11) 0.0137(11) -0.0017(10)
C9 0.0337(14) 0.0404(13) 0.0321(12) 0.0021(10) 0.0120(10) 0.0083(10)
C10 0.0307(13) 0.0474(14) 0.0247(11) 0.0008(11) 0.0093(10) 0.0021(10)

loop_
_atom_type_symbol
_atom_type_description
_atom_type_scat_dispersion_real
_atom_type_scat_dispersion_imag
_atom_type_scat_source
C C 0.0033 0.0016 'International Tables Vol C Tables 4.2.6.8 and 6.1.1.4'
H H 0.0000 0.0000 'International Tables Vol C Tables 4.2.6.8 and 6.1.1.4'
N N 0.0061 0.0033 'International Tables Vol C Tables 4.2.6.8 and 6.1.1.4'
O O 0.0106 0.0060 'International Tables Vol C Tables 4.2.6.8 and 6.1.1.4'

loop_
_geom_angle_atom_site_label_1
_geom_angle_atom_site_label_2
_geom_angle_atom_site_label_3
_geom_angle_site_symmetry_1
_geom_angle_site_symmetry_3
_geom_angle
_geom_angle_publ_flag
C10 O5 H5A . . 109.5 ?
O2 N1 O1 . . 123.9(2) ?
O2 N1 C7 . . 118.2(2) ?
O1 N1 C7 . . 117.9(2) ?
O3 N2 O4 . . 122.4(2) ?
O3 N2 C9 . . 118.8(2) ?
O4 N2 C9 . . 118.8(2) ?
C2 C1 C6 . . 119.75(19) ?
C2 C1 C10 . . 120.33(19) ?
C6 C1 C10 . . 119.90(19) ?
C3 C2 C1 . . 120.6(2) ?
C3 C2 H2 . . 119.7 ?
C1 C2 H2 . . 119.7 ?
C2 C3 C4 . . 119.8(2) ?
C2 C3 H3 . . 120.1 ?
C4 C3 H3 . . 120.1 ?
C5 C4 C3 . . 121.6(2) ?
C5 C4 H4 . . 119.2 ?
C3 C4 H4 . . 119.2 ?
C4 C5 C6 . . 120.2(2) ?
C4 C5 H5 . . 119.9 ?
C6 C5 H5 . . 119.9 ?
C5 C6 C7 . . 124.98(19) ?
C5 C6 C1 . . 118.0(2) ?
C7 C6 C1 . . 117.00(19) ?
C8 C7 C6 . . 123.06(19) ?
C8 C7 N1 . . 116.25(19) ?
C6 C7 N1 . . 120.68(18) ?
C7 C8 C9 . . 119.3(2) ?
C7 C8 H8 . . 120.3 ?
C9 C8 H8 . . 120.3 ?
C10 C9 C8 . . 121.60(19) ?
C10 C9 N2 . . 120.89(19) ?
C8 C9 N2 . . 117.5(2) ?
O5 C10 C9 . . 125.07(19) ?
O5 C10 C1 . . 115.92(19) ?
C9 C10 C1 . . 119.00(18) ?

loop_
_geom_bond_atom_site_label_1
_geom_bond_atom_site_label_2
_geom_bond_site_symmetry_2
_geom_bond_distance
_geom_bond_publ_flag
O1 N1 . 1.225(2) ?
O2 N1 . 1.213(2) ?
O3 N2 . 1.214(3) ?
O4 N2 . 1.234(3) ?
O5 C10 . 1.328(2) ?
O5 H5A . 0.8200 ?
N1 C7 . 1.469(3) ?
N2 C9 . 1.448(3) ?
C1 C2 . 1.403(3) ?
C1 C6 . 1.421(3) ?
C1 C10 . 1.431(3) ?
C2 C3 . 1.365(3) ?
C2 H2 . 0.9300 ?
C3 C4 . 1.381(3) ?
C3 H3 . 0.9300 ?
C4 C5 . 1.370(3) ?
C4 H4 . 0.9300 ?
C5 C6 . 1.409(3) ?
C5 H5 . 0.9300 ?
C6 C7 . 1.421(3) ?
C7 C8 . 1.351(3) ?
C8 C9 . 1.395(3) ?
C8 H8 . 0.9300 ?
C9 C10 . 1.380(3) ?

loop_
_geom_hbond_atom_site_label_D
_geom_hbond_atom_site_label_H
_geom_hbond_atom_site_label_A
_geom_hbond_site_symmetry_A
_geom_hbond_distance_DH
_geom_hbond_distance_HA
_geom_hbond_distance_DA
_geom_hbond_angle_DHA
_geom_hbond_publ_flag
O5 H5A O1 1_656 0.82 2.53 3.006(3) 118 yes
O5 H5A O4 . 0.82 1.87 2.573(2) 142 yes
O5 H5A N2 . 0.82 2.47 2.892(3) 113 yes
C5 H5 O1 . 0.93 2.35 2.902(3) 118 yes

loop_
_geom_torsion_atom_site_label_1
_geom_torsion_atom_site_label_2
_geom_torsion_atom_site_label_3
_geom_torsion_atom_site_label_4
_geom_torsion_site_symmetry_1
_geom_torsion_site_symmetry_2
_geom_torsion_site_symmetry_3
_geom_torsion_site_symmetry_4
_geom_torsion
_geom_torsion_publ_flag
C6 C1 C2 C3 . . . . -1.1(3) ?
C10 C1 C2 C3 . . . . 177.5(2) ?
C1 C2 C3 C4 . . . . -0.7(4) ?
C2 C3 C4 C5 . . . . 1.5(4) ?
C3 C4 C5 C6 . . . . -0.4(4) ?
C4 C5 C6 C7 . . . . -178.5(2) ?
C4 C5 C6 C1 . . . . -1.4(3) ?
C2 C1 C6 C5 . . . . 2.1(3) ?
C10 C1 C6 C5 . . . . -176.42(19) ?
C2 C1 C6 C7 . . . . 179.44(19) ?
C10 C1 C6 C7 . . . . 0.9(3) ?
C5 C6 C7 C8 . . . . 178.2(2) ?
C1 C6 C7 C8 . . . . 1.1(3) ?
C5 C6 C7 N1 . . . . -0.8(3) ?
C1 C6 C7 N1 . . . . -177.9(2) ?
O2 N1 C7 C8 . . . . -43.7(3) ?
O1 N1 C7 C8 . . . . 136.1(2) ?
O2 N1 C7 C6 . . . . 135.4(2) ?
O1 N1 C7 C6 . . . . -44.9(3) ?
C6 C7 C8 C9 . . . . -0.7(3) ?
N1 C7 C8 C9 . . . . 178.4(2) ?
C7 C8 C9 C10 . . . . -1.9(3) ?
C7 C8 C9 N2 . . . . 179.0(2) ?
O3 N2 C9 C10 . . . . 178.8(2) ?
O4 N2 C9 C10 . . . . -1.5(3) ?
O3 N2 C9 C8 . . . . -2.1(3) ?
O4 N2 C9 C8 . . . . 177.6(2) ?
C8 C9 C10 O5 . . . . -175.0(2) ?
N2 C9 C10 O5 . . . . 4.1(3) ?
C8 C9 C10 C1 . . . . 3.8(3) ?
N2 C9 C10 C1 . . . . -177.11(19) ?
C2 C1 C10 O5 . . . . -2.9(3) ?
C6 C1 C10 O5 . . . . 175.7(2) ?
C2 C1 C10 C9 . . . . 178.2(2) ?
C6 C1 C10 C9 . . . . -3.2(3) ?

loop_
_cod_related_entry_id
_cod_related_entry_database
_cod_related_entry_code
1 ChemSpider 11309
